data_7009558
loop_
_publ_author_name
'Clot, Olivier'
'Wolf, Michael O.'
'Yap, Glenn P. A.'
'Patrick, Brian O.'

_publ_section_title
;
 Synthesis and reactivity of ruthenium(II) complexes containing
 hemilabile phosphine--thiophene ligands
;
_journal_issue 16
_journal_name_full 'Journal of the Chemical Society, Dalton Transactions'
_journal_page_first 2729
_journal_paper_doi 10.1039/b001898h
_journal_year 2000
_chemical_formula_sum 'C47 H37 Cl11 P2 Ru S2'
_chemical_formula_weight 1218.85
_chemical_name_systematic
;
 ?
;
_space_group_IT_number 19
_symmetry_cell_setting orthorhombic
_symmetry_space_group_name_Hall 'P 2ac 2ab'
_symmetry_space_group_name_H-M 'P 21 21 21'
_atom_sites_solution_hydrogens geom
_atom_sites_solution_primary direct
_atom_sites_solution_secondary difmap
_audit_creation_method SHELXL-97
_cell_angle_alpha 90.00
_cell_angle_beta 90.00
_cell_angle_gamma 90.00
_cell_formula_units_Z 4
_cell_length_a 11.1896(8)
_cell_length_b 19.063(1)
_cell_length_c 23.732(2)
_cell_measurement_reflns_used 'reflections from 60 data frames'
_cell_measurement_temperature 213(2)
_cell_measurement_theta_max 28.29
_cell_measurement_theta_min 1.47
_cell_volume 5062.2(6)
_computing_cell_refinement 'Bruker SMART'
_computing_data_collection 'Bruker SMART'
_computing_data_reduction 'Bruker SHELXTL'
_computing_molecular_graphics 'Bruker SHELXTL'
_computing_publication_material 'Bruker SHELXTL'
_computing_structure_refinement 'SHELXL-97 (Sheldrick, 1997)'
_computing_structure_solution 'SHELXS-97 (Sheldrick, 1990)'
_diffrn_ambient_temperature 213(2)
_diffrn_measured_fraction_theta_full 0.944
_diffrn_measured_fraction_theta_max 0.944
_diffrn_measurement_device_type 'CCD area detector'
_diffrn_measurement_method 'phi and omega scans'
_diffrn_radiation_monochromator graphite
_diffrn_radiation_source 'fine-focus sealed tube'
_diffrn_radiation_type MoK\a
_diffrn_radiation_wavelength 0.71073
_diffrn_reflns_av_R_equivalents 0.0770
_diffrn_reflns_av_sigmaI/netI 0.0832
_diffrn_reflns_limit_h_max 14
_diffrn_reflns_limit_h_min -14
_diffrn_reflns_limit_k_max 25
_diffrn_reflns_limit_k_min 0
_diffrn_reflns_limit_l_max 31
_diffrn_reflns_limit_l_min 0
_diffrn_reflns_number 39777
_diffrn_reflns_theta_full 28.78
_diffrn_reflns_theta_max 28.78
_diffrn_reflns_theta_min 1.72
_diffrn_standards_decay_% <1
_diffrn_standards_number '50 standard frames at start and end'
_exptl_absorpt_coefficient_mu 1.070
_exptl_absorpt_correction_T_max 0.928076
_exptl_absorpt_correction_T_min 0.743312
_exptl_absorpt_correction_type multi-scan
_exptl_absorpt_process_details 'Blessing,R., Acta Cryst. (1995) A5133-38.'
_exptl_crystal_colour red
_exptl_crystal_density_diffrn 1.599
_exptl_crystal_density_method 'not measured'
_exptl_crystal_description block
_exptl_crystal_F_000 2448
_exptl_crystal_size_max 0.2
_exptl_crystal_size_mid 0.1
_exptl_crystal_size_min 0.1
_refine_diff_density_max 0.893
_refine_diff_density_min -0.748
_refine_diff_density_rms 0.101
_refine_ls_abs_structure_details 'Flack H D (1983), Acta Cryst. A39, 876-881'
_refine_ls_abs_structure_Flack 0.00(3)
_refine_ls_extinction_method none
_refine_ls_goodness_of_fit_ref 1.025
_refine_ls_hydrogen_treatment mixed
_refine_ls_matrix_type full
_refine_ls_number_parameters 568
_refine_ls_number_reflns 12164
_refine_ls_number_restraints 60
_refine_ls_restrained_S_all 1.043
_refine_ls_R_factor_all 0.0748
_refine_ls_R_factor_gt 0.0486
_refine_ls_shift/su_max 0.016
_refine_ls_shift/su_mean 0.005
_refine_ls_structure_factor_coef Fsqd
_refine_ls_weighting_details 'calc w=1/[\s^2^(Fo^2^)+(0.0600P)^2^+0.0000P] where P=(Fo^2^+2Fc^2^)/3'
_refine_ls_weighting_scheme calc
_refine_ls_wR_factor_gt 0.1151
_refine_ls_wR_factor_ref 0.1225
_reflns_number_gt 8639
_reflns_number_total 12164
_reflns_threshold_expression 2sigma(I)
_cod_data_source_file b001898h.txt
_cod_data_source_block '[RuCl2(dpppth)2]'
_cod_depositor_comments
;
The following automatic conversions were performed:
'_symmetry_cell_setting' value 'Orthorhombic' changed to 'orthorhombic'
according to '/home/saulius/struct/CIF-dictionaries/cif_core.dic'
dictionary named 'cif_core.dic' version 2.4.1 from 2010-06-29.

Automatic conversion script
Id: cif_fix_enum 1527 2010-12-29 10:47:43Z saulius 
;
_cod_original_cell_volume 5062.0(6)
_cod_original_sg_symbol_H-M P2(1)2(1)2(1)
_cod_database_code 7009558

loop_
_symmetry_equiv_pos_as_xyz
'x, y, z'
'-x+1/2, -y, z+1/2'
'-x, y+1/2, -z+1/2'
'x+1/2, -y+1/2, -z'

loop_
_atom_site_label
_atom_site_type_symbol
_atom_site_fract_x
_atom_site_fract_y
_atom_site_fract_z
_atom_site_U_iso_or_equiv
_atom_site_adp_type
_atom_site_occupancy
_atom_site_symmetry_multiplicity
_atom_site_calc_flag
_atom_site_refinement_flags
_atom_site_disorder_assembly
_atom_site_disorder_group
Ru Ru 0.28750(3) 0.79527(2) 0.810900(16) 0.02551(9) Uani 1 1 d . . .
P1 P 0.31228(10) 0.68937(6) 0.85755(5) 0.0256(3) Uani 1 1 d . . .
P2 P 0.08154(10) 0.79916(8) 0.79430(5) 0.0288(3) Uani 1 1 d . . .
S1 S 0.50005(10) 0.81575(7) 0.81277(6) 0.0368(3) Uani 1 1 d . . .
S2 S 0.28558(16) 0.74441(8) 0.72400(6) 0.0504(4) Uani 1 1 d . . .
Cl1 Cl 0.29513(12) 0.91408(6) 0.76978(6) 0.0388(3) Uani 1 1 d . . .
Cl2 Cl 0.29523(12) 0.85155(6) 0.90167(5) 0.0340(3) Uani 1 1 d . . .
C1 C 0.5675(5) 0.8267(3) 0.7474(2) 0.0427(14) Uani 1 1 d . . .
H1A H 0.5482 0.8625 0.7217 0.051 Uiso 1 1 calc R . .
C2 C 0.6509(5) 0.7772(3) 0.7384(2) 0.0461(15) Uani 1 1 d . . .
H2A H 0.7002 0.7759 0.7064 0.055 Uiso 1 1 calc R . .
C3 C 0.6565(5) 0.7271(3) 0.7826(2) 0.0394(13) Uani 1 1 d . . .
H3A H 0.7102 0.6891 0.7825 0.047 Uiso 1 1 calc R . .
C4 C 0.5780(4) 0.7386(3) 0.8248(2) 0.0337(12) Uani 1 1 d . . .
C5 C 0.5630(4) 0.7016(3) 0.8782(2) 0.0321(10) Uani 1 1 d . . .
C6 C 0.6664(4) 0.6856(3) 0.9092(2) 0.0397(13) Uani 1 1 d . . .
H6A H 0.7416 0.6979 0.8945 0.048 Uiso 1 1 calc R . .
C7 C 0.6601(5) 0.6525(3) 0.9606(2) 0.0425(14) Uani 1 1 d . . .
H7A H 0.7305 0.6415 0.9804 0.051 Uiso 1 1 calc R . .
C8 C 0.5503(5) 0.6354(3) 0.9831(2) 0.0392(13) Uani 1 1 d . . .
H8A H 0.5453 0.6132 1.0183 0.047 Uiso 1 1 calc R . .
C9 C 0.4485(5) 0.6509(3) 0.9537(2) 0.0352(12) Uani 1 1 d . . .
H9A H 0.3741 0.6404 0.9700 0.042 Uiso 1 1 calc R . .
C10 C 0.4510(4) 0.6820(2) 0.9001(2) 0.0273(10) Uani 1 1 d . . .
C11 C 0.1820(5) 0.5889(3) 0.9182(2) 0.0397(13) Uani 1 1 d . . .
H11A H 0.2231 0.5557 0.8963 0.048 Uiso 1 1 calc R . .
C12 C 0.1033(6) 0.5662(3) 0.9609(3) 0.0518(16) Uani 1 1 d . . .
H12A H 0.0930 0.5179 0.9675 0.062 Uiso 1 1 calc R . .
C13 C 0.0413(6) 0.6142(3) 0.9929(2) 0.0490(16) Uani 1 1 d . . .
H13A H -0.0130 0.5993 1.0207 0.059 Uiso 1 1 calc R . .
C14 C 0.0607(5) 0.6852(3) 0.9832(2) 0.0424(14) Uani 1 1 d . . .
H14A H 0.0193 0.7187 1.0047 0.051 Uiso 1 1 calc R . .
C15 C 0.1414(4) 0.7072(3) 0.9419(2) 0.0347(11) Uani 1 1 d . . .
H15A H 0.1562 0.7554 0.9369 0.042 Uiso 1 1 calc R . .
C16 C 0.1992(4) 0.6592(2) 0.90854(19) 0.0267(10) Uani 1 1 d . . .
C17 C 0.4350(5) 0.5790(3) 0.8008(2) 0.0422(14) Uani 1 1 d . . .
H17A H 0.5033 0.5916 0.8215 0.051 Uiso 1 1 calc R . .
C18 C 0.4426(6) 0.5259(3) 0.7599(3) 0.0540(16) Uani 1 1 d . . .
H18A H 0.5160 0.5036 0.7529 0.065 Uiso 1 1 calc R . .
C19 C 0.3443(6) 0.5071(3) 0.7309(3) 0.0490(15) Uani 1 1 d . . .
H19A H 0.3502 0.4710 0.7040 0.059 Uiso 1 1 calc R . .
C20 C 0.2362(5) 0.5389(3) 0.7392(2) 0.0419(13) Uani 1 1 d . . .
H20A H 0.1686 0.5252 0.7184 0.050 Uiso 1 1 calc R . .
C21 C 0.2291(5) 0.5921(2) 0.7794(2) 0.0327(11) Uani 1 1 d . . .
H21A H 0.1555 0.6146 0.7855 0.039 Uiso 1 1 calc R . .
C22 C 0.3285(4) 0.6127(2) 0.8106(2) 0.0289(10) Uani 1 1 d . . .
C23 C 0.3927(6) 0.7028(4) 0.6881(3) 0.0600(17) Uani 1 1 d . . .
H23A H 0.4487 0.6707 0.7025 0.072 Uiso 1 1 calc R . .
C24 C 0.3825(12) 0.7250(8) 0.6338(4) 0.157(6) Uani 1 1 d . . .
H24A H 0.4332 0.7092 0.6049 0.188 Uiso 1 1 calc R . .
C25 C 0.2877(11) 0.7744(7) 0.6245(3) 0.145(5) Uani 1 1 d . . .
H25A H 0.2747 0.7968 0.5897 0.174 Uiso 1 1 calc R . .
C26 C 0.2190(7) 0.7855(4) 0.6703(2) 0.066(2) Uani 1 1 d . . .
C27 C 0.1165(6) 0.8325(3) 0.6758(2) 0.0514(16) Uani 1 1 d . . .
C28 C 0.0850(8) 0.8688(5) 0.6283(3) 0.080(3) Uani 1 1 d . . .
H28A H 0.1300 0.8625 0.5952 0.095 Uiso 1 1 calc R . .
C29 C -0.0138(9) 0.9156(5) 0.6277(3) 0.098(3) Uani 1 1 d . . .
H29A H -0.0304 0.9434 0.5959 0.117 Uiso 1 1 calc R . .
C30 C -0.0812(9) 0.9188(5) 0.6730(3) 0.091(3) Uani 1 1 d . . .
H30A H -0.1531 0.9442 0.6717 0.109 Uiso 1 1 calc R . .
C31 C -0.0491(6) 0.8858(4) 0.7222(3) 0.063(2) Uani 1 1 d . . .
H31A H -0.0951 0.8931 0.7548 0.076 Uiso 1 1 calc R . .
C32 C 0.0500(5) 0.8420(3) 0.7247(2) 0.0372(12) Uani 1 1 d . . .
C33 C -0.1228(5) 0.8355(3) 0.8595(3) 0.0431(14) Uani 1 1 d . . .
H33A H -0.1551 0.7919 0.8492 0.052 Uiso 1 1 calc R . .
C34 C -0.1899(5) 0.8814(3) 0.8915(3) 0.0531(16) Uani 1 1 d . . .
H34A H -0.2668 0.8684 0.9035 0.064 Uiso 1 1 calc R . .
C35 C -0.1448(6) 0.9456(4) 0.9058(3) 0.0550(17) Uani 1 1 d . . .
H35A H -0.1916 0.9771 0.9268 0.066 Uiso 1 1 calc R . .
C36 C -0.0302(5) 0.9644(3) 0.8895(2) 0.0435(14) Uani 1 1 d . . .
H36A H 0.0014 1.0081 0.9002 0.052 Uiso 1 1 calc R . .
C37 C 0.0367(4) 0.9190(3) 0.8577(2) 0.0346(12) Uani 1 1 d . . .
H37A H 0.1137 0.9323 0.8460 0.042 Uiso 1 1 calc R . .
C38 C -0.0077(4) 0.8533(3) 0.8424(2) 0.0313(11) Uani 1 1 d . . .
C39 C -0.0359(4) 0.6768(3) 0.8330(3) 0.0377(13) Uani 1 1 d . . .
H39A H -0.0231 0.6950 0.8693 0.045 Uiso 1 1 calc R . .
C40 C -0.0881(5) 0.6114(3) 0.8268(3) 0.0490(16) Uani 1 1 d . . .
H40A H -0.1123 0.5862 0.8589 0.059 Uiso 1 1 calc R . .
C41 C -0.1044(5) 0.5832(4) 0.7742(4) 0.063(2) Uani 1 1 d . . .
H41A H -0.1363 0.5378 0.7701 0.076 Uiso 1 1 calc R . .
C42 C -0.0736(5) 0.6221(4) 0.7273(3) 0.0569(17) Uani 1 1 d . . .
H42A H -0.0860 0.6030 0.6912 0.068 Uiso 1 1 calc R . .
C43 C -0.0240(5) 0.6895(3) 0.7323(3) 0.0427(14) Uani 1 1 d . . .
H43A H -0.0058 0.7163 0.7002 0.051 Uiso 1 1 calc R . .
C44 C -0.0024(4) 0.7160(3) 0.7865(2) 0.0341(12) Uani 1 1 d . . .
Cl3 Cl 0.4717(2) 0.52969(17) 0.59243(11) 0.1082(9) Uani 1 1 d DU . .
Cl4 Cl 0.7004(3) 0.53251(14) 0.53940(13) 0.1237(10) Uani 1 1 d DU . .
Cl5 Cl 0.6633(2) 0.59393(13) 0.64964(12) 0.1030(8) Uani 1 1 d DU . .
C45 C 0.6230(7) 0.5284(4) 0.6040(3) 0.074(2) Uani 1 1 d DU . .
H45A H 0.6429 0.4830 0.6220 0.089 Uiso 1 1 calc R . .
Cl6 Cl 0.9979(16) 0.5714(9) 0.4828(5) 0.588(11) Uani 1 1 d DU . .
Cl7 Cl 0.8767(8) 0.5396(5) 0.3803(4) 0.372(5) Uani 1 1 d DU . .
Cl8 Cl 1.1178(9) 0.5809(4) 0.3904(4) 0.332(4) Uani 1 1 d DU . .
C46 C 1.0076(16) 0.5387(9) 0.4203(7) 0.238(6) Uani 1 1 d DU . .
H46A H 1.0326 0.4891 0.4243 0.286 Uiso 1 1 calc R . .
Cl9 Cl 0.694(2) 0.7482(11) 0.5483(10) 0.90(2) Uani 1 1 d DU . .
Cl10 Cl 0.945(2) 0.7069(9) 0.5743(6) 0.736(14) Uani 1 1 d DU . .
Cl11 Cl 0.859(2) 0.8316(7) 0.5065(5) 0.732(10) Uani 1 1 d DU . .
C47 C 0.838(2) 0.7497(16) 0.5284(18) 0.74(2) Uani 1 1 d DU . .
H47A H 0.8394 0.7214 0.4935 0.891 Uiso 1 1 calc R . .

loop_
_atom_site_aniso_label
_atom_site_aniso_U_11
_atom_site_aniso_U_22
_atom_site_aniso_U_33
_atom_site_aniso_U_23
_atom_site_aniso_U_13
_atom_site_aniso_U_12
Ru 0.02272(16) 0.02227(17) 0.03154(18) 0.00139(17) 0.00218(16) -0.00005(16)
P1 0.0228(6) 0.0231(6) 0.0309(6) -0.0006(5) 0.0023(4) 0.0009(4)
P2 0.0247(6) 0.0260(7) 0.0355(6) -0.0019(6) -0.0014(4) 0.0028(5)
S1 0.0270(6) 0.0354(7) 0.0481(7) 0.0081(7) 0.0049(6) -0.0016(5)
S2 0.0562(9) 0.0587(10) 0.0362(7) -0.0091(7) -0.0041(7) 0.0275(8)
Cl1 0.0389(7) 0.0278(6) 0.0498(7) 0.0085(5) 0.0024(6) -0.0031(6)
Cl2 0.0365(6) 0.0299(6) 0.0357(6) -0.0034(5) 0.0007(6) -0.0057(5)
C1 0.037(3) 0.045(3) 0.046(3) 0.016(3) 0.009(3) -0.006(3)
C2 0.031(3) 0.068(4) 0.039(3) 0.010(3) 0.007(2) -0.003(3)
C3 0.032(3) 0.044(3) 0.042(3) 0.006(3) 0.006(2) 0.005(2)
C4 0.022(2) 0.035(3) 0.045(3) -0.002(2) -0.005(2) 0.001(2)
C5 0.027(2) 0.033(3) 0.037(3) -0.001(3) -0.0012(18) 0.003(2)
C6 0.027(2) 0.047(3) 0.045(3) 0.003(3) -0.006(2) 0.003(2)
C7 0.035(3) 0.050(4) 0.043(3) 0.005(3) -0.008(2) 0.008(2)
C8 0.049(3) 0.045(4) 0.024(3) 0.007(2) -0.006(2) 0.001(3)
C9 0.036(3) 0.029(3) 0.040(3) -0.001(2) -0.001(2) -0.002(2)
C10 0.026(2) 0.024(3) 0.033(3) -0.004(2) -0.0007(19) -0.0002(18)
C11 0.054(3) 0.029(3) 0.036(3) -0.002(2) 0.016(2) -0.003(2)
C12 0.075(4) 0.025(3) 0.056(4) 0.002(3) 0.024(3) -0.009(3)
C13 0.056(4) 0.048(4) 0.043(3) -0.003(3) 0.021(3) -0.020(3)
C14 0.046(3) 0.030(3) 0.051(3) -0.007(3) 0.016(3) -0.004(2)
C15 0.037(3) 0.028(3) 0.039(3) -0.009(3) 0.004(2) -0.001(2)
C16 0.023(2) 0.026(2) 0.031(2) -0.0010(19) 0.003(2) 0.0011(19)
C17 0.033(3) 0.038(3) 0.055(4) -0.008(3) -0.001(2) 0.005(2)
C18 0.050(4) 0.042(4) 0.070(4) -0.019(3) 0.012(3) 0.017(3)
C19 0.061(4) 0.039(4) 0.048(4) -0.014(3) 0.009(3) 0.003(3)
C20 0.050(3) 0.031(3) 0.045(3) -0.008(2) -0.003(3) -0.001(2)
C21 0.038(3) 0.022(2) 0.038(3) -0.004(2) 0.001(2) 0.003(2)
C22 0.028(2) 0.029(2) 0.030(2) 0.001(2) 0.000(2) 0.0039(18)
C23 0.062(4) 0.072(5) 0.045(3) -0.001(4) 0.011(3) 0.033(3)
C24 0.181(11) 0.242(15) 0.047(5) -0.007(7) -0.015(6) 0.150(11)
C25 0.170(10) 0.225(13) 0.041(4) 0.001(6) 0.002(6) 0.127(10)
C26 0.074(4) 0.091(5) 0.034(3) 0.006(3) 0.000(3) 0.042(4)
C27 0.064(4) 0.049(4) 0.041(3) 0.007(3) -0.001(3) 0.020(3)
C28 0.102(6) 0.092(6) 0.045(4) 0.016(4) 0.003(4) 0.034(5)
C29 0.149(9) 0.111(8) 0.033(4) 0.007(4) -0.016(5) 0.070(7)
C30 0.124(8) 0.085(6) 0.064(5) -0.002(4) -0.028(5) 0.057(6)
C31 0.065(4) 0.055(4) 0.069(5) -0.012(4) -0.017(4) 0.036(3)
C32 0.037(3) 0.040(3) 0.035(3) 0.004(2) -0.007(2) 0.008(2)
C33 0.029(3) 0.036(3) 0.065(4) 0.000(3) -0.001(3) 0.003(2)
C34 0.033(3) 0.054(4) 0.072(4) -0.006(3) 0.013(3) 0.011(3)
C35 0.049(4) 0.061(5) 0.055(4) -0.007(3) 0.007(3) 0.026(3)
C36 0.054(3) 0.034(3) 0.042(3) -0.009(3) -0.003(3) 0.009(3)
C37 0.027(2) 0.034(3) 0.043(3) 0.000(2) 0.002(2) 0.002(2)
C38 0.026(2) 0.037(3) 0.031(3) 0.001(2) 0.000(2) 0.007(2)
C39 0.022(2) 0.036(3) 0.055(3) -0.004(3) -0.002(2) 0.002(2)
C40 0.033(3) 0.032(3) 0.081(5) 0.010(3) -0.002(3) -0.002(2)
C41 0.038(3) 0.037(4) 0.116(6) -0.009(4) -0.013(4) -0.008(3)
C42 0.044(4) 0.047(4) 0.079(5) -0.017(4) -0.016(3) 0.004(3)
C43 0.037(3) 0.039(4) 0.053(3) -0.011(3) -0.008(2) 0.001(2)
C44 0.020(2) 0.028(3) 0.054(3) -0.002(2) -0.003(2) 0.0004(19)
Cl3 0.0712(13) 0.154(3) 0.0992(17) -0.0492(17) -0.0150(12) -0.0024(15)
Cl4 0.144(2) 0.0805(16) 0.147(2) 0.0114(16) 0.070(2) 0.0031(17)
Cl5 0.0937(16) 0.0863(16) 0.129(2) -0.0213(15) -0.0373(14) -0.0130(13)
C45 0.068(4) 0.062(5) 0.092(5) -0.006(4) 0.013(4) -0.001(4)
Cl6 0.86(3) 0.65(3) 0.257(9) -0.068(13) 0.063(10) 0.03(2)
Cl7 0.287(7) 0.431(12) 0.399(11) 0.018(10) 0.007(7) 0.196(8)
Cl8 0.397(10) 0.244(8) 0.356(9) 0.092(7) 0.008(7) -0.007(7)
C46 0.363(17) 0.116(13) 0.234(14) 0.045(12) 0.013(13) 0.039(15)
Cl9 1.19(4) 0.52(2) 0.99(4) 0.10(3) 0.72(3) 0.07(3)
Cl10 1.33(4) 0.483(18) 0.392(16) -0.025(14) -0.11(2) -0.39(2)
Cl11 1.37(3) 0.525(15) 0.297(11) 0.045(12) -0.154(17) -0.521
C47 0.96(4) 0.59(3) 0.68(5) 0.26(4) 0.24(4) -0.25(4)

loop_
_atom_type_symbol
_atom_type_description
_atom_type_scat_dispersion_real
_atom_type_scat_dispersion_imag
_atom_type_scat_source
C C 0.0033 0.0016 'International Tables Vol C Tables 4.2.6.8 and 6.1.1.4'
H H 0.0000 0.0000 'International Tables Vol C Tables 4.2.6.8 and 6.1.1.4'
P P 0.1023 0.0942 'International Tables Vol C Tables 4.2.6.8 and 6.1.1.4'
S S 0.1246 0.1234 'International Tables Vol C Tables 4.2.6.8 and 6.1.1.4'
Cl Cl 0.1484 0.1585 'International Tables Vol C Tables 4.2.6.8 and 6.1.1.4'
Ru Ru -1.2594 0.8363 'International Tables Vol C Tables 4.2.6.8 and 6.1.1.4'

loop_
_geom_angle_atom_site_label_1
_geom_angle_atom_site_label_2
_geom_angle_atom_site_label_3
_geom_angle
_geom_angle_site_symmetry_1
_geom_angle_site_symmetry_3
_geom_angle_publ_flag
S2 Ru P1 93.60(5) . . ?
S2 Ru P2 81.48(5) . . ?
P1 Ru P2 103.05(5) . . ?
S2 Ru Cl2 178.00(6) . . ?
P1 Ru Cl2 87.51(4) . . ?
P2 Ru Cl2 99.90(5) . . ?
S2 Ru S1 95.44(6) . . ?
P1 Ru S1 90.81(4) . . ?
P2 Ru S1 165.93(5) . . ?
Cl2 Ru S1 82.88(5) . . ?
S2 Ru Cl1 91.89(5) . . ?
P1 Ru Cl1 169.62(5) . . ?
P2 Ru Cl1 86.47(5) . . ?
Cl2 Ru Cl1 86.77(4) . . ?
S1 Ru Cl1 79.89(5) . . ?
C16 P1 C22 102.5(2) . . ?
C16 P1 C10 101.1(2) . . ?
C22 P1 C10 100.7(2) . . ?
C16 P1 Ru 120.20(15) . . ?
C22 P1 Ru 114.36(16) . . ?
C10 P1 Ru 115.18(16) . . ?
C38 P2 C44 105.5(2) . . ?
C38 P2 C32 101.6(2) . . ?
C44 P2 C32 100.9(2) . . ?
C38 P2 Ru 116.70(16) . . ?
C44 P2 Ru 119.31(16) . . ?
C32 P2 Ru 110.33(18) . . ?
C4 S1 C1 91.7(3) . . ?
C4 S1 Ru 111.23(17) . . ?
C1 S1 Ru 115.6(2) . . ?
C23 S2 C26 98.8(3) . . ?
C23 S2 Ru 131.0(3) . . ?
C26 S2 Ru 119.7(2) . . ?
C2 C1 S1 111.0(4) . . ?
C1 C2 C3 112.8(5) . . ?
C4 C3 C2 114.1(5) . . ?
C3 C4 C5 129.8(5) . . ?
C3 C4 S1 110.1(4) . . ?
C5 C4 S1 119.6(4) . . ?
C6 C5 C10 118.9(5) . . ?
C6 C5 C4 117.7(4) . . ?
C10 C5 C4 123.4(4) . . ?
C7 C6 C5 121.4(5) . . ?
C6 C7 C8 119.8(5) . . ?
C9 C8 C7 119.6(5) . . ?
C8 C9 C10 122.5(5) . . ?
C9 C10 C5 117.7(4) . . ?
C9 C10 P1 120.5(4) . . ?
C5 C10 P1 121.6(4) . . ?
C16 C11 C12 120.5(5) . . ?
C13 C12 C11 120.4(5) . . ?
C12 C13 C14 118.5(5) . . ?
C13 C14 C15 120.6(5) . . ?
C16 C15 C14 120.6(5) . . ?
C15 C16 C11 119.2(5) . . ?
C15 C16 P1 119.6(4) . . ?
C11 C16 P1 120.7(4) . . ?
C22 C17 C18 120.4(5) . . ?
C19 C18 C17 119.8(5) . . ?
C18 C19 C20 122.0(5) . . ?
C19 C20 C21 118.2(5) . . ?
C22 C21 C20 121.5(5) . . ?
C17 C22 C21 118.1(5) . . ?
C17 C22 P1 123.9(4) . . ?
C21 C22 P1 117.8(3) . . ?
C24 C23 S2 106.0(6) . . ?
C23 C24 C25 114.3(8) . . ?
C26 C25 C24 113.6(8) . . ?
C25 C26 C27 128.0(6) . . ?
C25 C26 S2 106.7(6) . . ?
C27 C26 S2 124.7(4) . . ?
C28 C27 C32 118.9(6) . . ?
C28 C27 C26 116.1(6) . . ?
C32 C27 C26 125.0(5) . . ?
C27 C28 C29 121.8(7) . . ?
C30 C29 C28 117.7(7) . . ?
C29 C30 C31 121.6(8) . . ?
C30 C31 C32 121.4(7) . . ?
C31 C32 C27 117.9(5) . . ?
C31 C32 P2 116.8(5) . . ?
C27 C32 P2 125.3(4) . . ?
C34 C33 C38 120.7(6) . . ?
C35 C34 C33 120.2(6) . . ?
C34 C35 C36 120.2(6) . . ?
C37 C36 C35 119.7(6) . . ?
C36 C37 C38 121.1(5) . . ?
C33 C38 C37 118.1(5) . . ?
C33 C38 P2 123.2(4) . . ?
C37 C38 P2 118.3(4) . . ?
C44 C39 C40 121.1(6) . . ?
C41 C40 C39 120.3(6) . . ?
C40 C41 C42 119.3(6) . . ?
C41 C42 C43 121.4(6) . . ?
C44 C43 C42 118.4(6) . . ?
C39 C44 C43 119.4(5) . . ?
C39 C44 P2 121.3(4) . . ?
C43 C44 P2 119.1(4) . . ?
Cl5 C45 Cl3 110.5(4) . . ?
Cl5 C45 Cl4 112.8(4) . . ?
Cl3 C45 Cl4 110.2(5) . . ?
Cl6 C46 Cl8 105.1(12) . . ?
Cl6 C46 Cl7 116.1(13) . . ?
Cl8 C46 Cl7 113.1(11) . . ?
Cl11 C47 Cl9 104.1(17) . . ?
Cl11 C47 Cl10 121(2) . . ?
Cl9 C47 Cl10 117(2) . . ?

loop_
_geom_bond_atom_site_label_1
_geom_bond_atom_site_label_2
_geom_bond_distance
_geom_bond_site_symmetry_2
_geom_bond_publ_flag
Ru S2 2.2790(15) . ?
Ru P1 2.3191(12) . ?
Ru P2 2.3392(12) . ?
Ru Cl2 2.4080(12) . ?
Ru S1 2.4106(12) . ?
Ru Cl1 2.4676(12) . ?
P1 C16 1.843(5) . ?
P1 C22 1.846(5) . ?
P1 C10 1.857(5) . ?
P2 C38 1.834(5) . ?
P2 C44 1.852(5) . ?
P2 C32 1.876(5) . ?
S1 C4 1.734(5) . ?
S1 C1 1.738(5) . ?
S2 C23 1.671(6) . ?
S2 C26 1.671(6) . ?
C1 C2 1.343(8) . ?
C2 C3 1.420(8) . ?
C3 C4 1.349(7) . ?
C4 C5 1.461(7) . ?
C5 C6 1.405(7) . ?
C5 C10 1.407(6) . ?
C6 C7 1.376(8) . ?
C7 C8 1.379(8) . ?
C8 C9 1.367(7) . ?
C9 C10 1.403(7) . ?
C11 C16 1.373(7) . ?
C11 C12 1.410(7) . ?
C12 C13 1.378(9) . ?
C13 C14 1.390(8) . ?
C14 C15 1.398(7) . ?
C15 C16 1.372(7) . ?
C17 C22 1.374(7) . ?
C17 C18 1.405(8) . ?
C18 C19 1.347(9) . ?
C19 C20 1.368(8) . ?
C20 C21 1.395(7) . ?
C21 C22 1.393(7) . ?
C23 C24 1.361(11) . ?
C24 C25 1.436(12) . ?
C25 C26 1.348(10) . ?
C26 C27 1.462(8) . ?
C27 C28 1.367(9) . ?
C27 C32 1.391(8) . ?
C28 C29 1.421(11) . ?
C29 C30 1.316(11) . ?
C30 C31 1.372(10) . ?
C31 C32 1.390(8) . ?
C33 C34 1.380(8) . ?
C33 C38 1.393(7) . ?
C34 C35 1.368(9) . ?
C35 C36 1.386(9) . ?
C36 C37 1.372(7) . ?
C37 C38 1.395(7) . ?
C39 C44 1.383(8) . ?
C39 C40 1.385(8) . ?
C40 C41 1.372(10) . ?
C41 C42 1.383(10) . ?
C42 C43 1.405(9) . ?
C43 C44 1.402(8) . ?
Cl3 C45 1.715(8) . ?
Cl4 C45 1.762(8) . ?
Cl5 C45 1.715(8) . ?
Cl6 C46 1.612(15) . ?
Cl7 C46 1.745(16) . ?
Cl8 C46 1.636(16) . ?
Cl9 C47 1.676(19) . ?
Cl10 C47 1.812(19) . ?
Cl11 C47 1.663(19) . ?
